data_1008012
loop_
_publ_author_name
'Averbuch-Pouchot, M T'
'Guitel, J C'

_publ_section_title
;
Structure cristalline du tripolyphosphate mixte zinc-sodium nonahydrate
: Zn~2~ Na P~3~ O~10~ . 9 H~2~ O
;
_journal_coden_ASTM ACBCAR
_journal_name_full 'Acta Crystallographica B (24,1968-38,1982)'
_journal_page_first 1427
_journal_page_last 1431
_journal_paper_doi 10.1107/S0567740877006220
_journal_volume 33
_journal_year 1977
_chemical_formula_structural 'NA ZN2 P3 O10 (H2 O)9'
_chemical_formula_sum 'H18 Na O19 P3 Zn2'
_chemical_name_systematic 'SODIUM DIZINC TRIPHOSPHATE NONAHYDRATE'
_space_group_IT_number 2
_symmetry_cell_setting triclinic
_symmetry_Int_Tables_number 2
_symmetry_space_group_name_Hall '-P 1'
_symmetry_space_group_name_H-M 'P -1'
_cell_angle_alpha 101.14(2)
_cell_angle_beta 109.85(2)
_cell_angle_gamma 99.03(2)
_cell_formula_units_Z 2
_cell_length_a 10.454(5)
_cell_length_b 10.675(5)
_cell_length_c 8.629(4)
_cell_volume 862.5
_refine_ls_R_factor_all 0.041
_cod_database_code 1008012

loop_
_symmetry_equiv_pos_as_xyz
x,y,z
-x,-y,-z

loop_
_atom_site_label
_atom_site_type_symbol
_atom_site_symmetry_multiplicity
_atom_site_Wyckoff_symbol
_atom_site_fract_x
_atom_site_fract_y
_atom_site_fract_z
_atom_site_occupancy
_atom_site_attached_hydrogens
_atom_site_calc_flag
Zn1 Zn2+ 1 a 0. 0. 0. 1. 0 d
Zn2 Zn2+ 1 h 0.5 0.5 0.5 1. 0 d
Zn3 Zn2+ 2 i 0.49603(7) 0.04736(6) 0.76744(8) 1. 0 d
Na1 Na1+ 2 i 0.0230(3) 0.1316(2) 0.4086(3) 1. 0 d
P1 P5+ 2 i 0.2888(1) 0.0637(1) 0.9589(2) 1. 0 d
P2 P5+ 2 i 0.2835(1) 0.2238(1) 0.2698(2) 1. 0 d
P3 P5+ 2 i 0.5504(1) 0.2062(1) 0.5070(2) 1. 0 d
O1 O2- 2 i 0.1324(4) 0.0256(4) 0.8756(5) 1. 0 d
O2 O2- 2 i 0.3571(4) 0.1081(4) 0.8443(5) 1. 0 d
O3 O2- 2 i 0.6531(4) 0.0407(4) 0.9635(5) 1. 0 d
O4 O2- 2 i 0.3330(4) 0.1954(4) 0.1140(4) 1. 0 d
O5 O2- 2 i 0.1382(4) 0.1463(4) 0.2190(5) 1. 0 d
O6 O2- 2 i 0.3129(4) 0.3683(4) 0.3363(5) 1. 0 d
O7 O2- 2 i 0.3811(4) 0.1625(4) 0.4062(5) 1. 0 d
O8 O2- 2 i 0.6055(4) 0.1190(4) 0.3977(5) 1. 0 d
O9 O2- 2 i 0.5751(4) 0.1773(4) 0.6770(5) 1. 0 d
O10 O2- 2 i 0.6005(4) 0.3491(4) 0.5253(5) 1. 0 d
O11 O2- 2 i 0.9042(4) 0.1468(4) 0.8976(5) 1. 2 d
O12 O2- 2 i 0.4417(4) 0.4842(4) 0.7136(5) 1. 2 d
O13 O2- 2 i 0.2127(5) 0.2725(4) 0.6698(6) 1. 2 d
O14 O2- 2 i 0.9263(7) 0.3148(6) 0.3783(9) 1. 2 d
O15 O2- 2 i 0.8761(5) 0.0602(5) 0.5070(6) 1. 2 d
O16 O2- 2 i 0.6880(6) 0.4341(6) 0.9195(6) 1. 2 d
O17 O2- 2 i 0.6613(6) 0.3112(5) 0.1599(8) 1. 2 d
O18 O2- 2 i 0.0734(6) 0.3634(5) 0.8890(7) 1. 2 d
O19 O2- 2 i 0.9047(6) 0.4791(7) 0.6674(8) 1. 2 d

loop_
_atom_type_symbol
_atom_type_oxidation_number
Zn2+ 2.000
Na1+ 1.000
P5+ 5.000
O2- -2.000
H1+ 1.000
